data_7237286
loop_
_publ_author_name
'Wang, Sha-Sha'
'Chen, Xiao-Xian'
'Huang, Bo'
'Su, Yu-Jun'
'Zhang, Wei-Xiong'
'Zeng, Ming-Hua'
'Chen, Xiao-Ming'

_publ_section_title
;
 Bromocholine bromide is a molecular ferroelectric with moderate phase
 transition temperature
;
_journal_issue 9
_journal_name_full 'Journal of Materials Chemistry C'
_journal_page_first 2221
_journal_paper_doi 10.1039/C8TC00419F
_journal_volume 6
_journal_year 2018
_chemical_formula_moiety '0.5(C10 H26 Br2 N2), Br'
_chemical_formula_sum 'C5 H13 Br2 N'
_chemical_formula_weight 246.98
_chemical_name_common 'bromocholine bromide'
_chemical_name_systematic '(2-Bromoethyl)trimethylammonium bromide '
_space_group_crystal_system monoclinic
_space_group_IT_number 11
_space_group_name_Hall '-P 2yb'
_space_group_name_H-M_alt 'P 1 21/m 1'
_atom_sites_solution_hydrogens geom
_atom_sites_solution_primary direct
_audit_creation_date 2017-10-03
_audit_creation_method
;
Olex2 1.2
(compiled 2017.08.10 svn.r3458 for OlexSys, GUI svn.r5381)
;
_audit_update_record
;
2018-01-24 deposited with the CCDC.
2018-02-07 downloaded from the CCDC.
;
_cell_angle_alpha 90
_cell_angle_beta 109.395(9)
_cell_angle_gamma 90
_cell_formula_units_Z 2
_cell_length_a 7.3865(6)
_cell_length_b 8.6160(6)
_cell_length_c 7.5120(6)
_cell_measurement_reflns_used 1521
_cell_measurement_temperature 353(2)
_cell_measurement_theta_max 28.1770
_cell_measurement_theta_min 2.8640
_cell_volume 450.95(7)
_computing_molecular_graphics 'Olex2 (Dolomanov et al., 2009)'
_computing_publication_material 'Olex2 (Dolomanov et al., 2009)'
_computing_structure_refinement 'ShelXL (Sheldrick, 2015)'
_computing_structure_solution 'XS (Sheldrick, 2008)'
_diffrn_ambient_temperature 353
_diffrn_measured_fraction_theta_full 0.975
_diffrn_measured_fraction_theta_max 0.975
_diffrn_measurement_device_type 'multiwire proportional'
_diffrn_measurement_method 'phi and omega scans'
_diffrn_radiation_monochromator graphite
_diffrn_radiation_type MoK\a
_diffrn_radiation_wavelength 0.71073
_diffrn_reflns_av_R_equivalents 0.0299
_diffrn_reflns_av_unetI/netI 0.0243
_diffrn_reflns_Laue_measured_fraction_full 0.975
_diffrn_reflns_Laue_measured_fraction_max 0.975
_diffrn_reflns_limit_h_max 9
_diffrn_reflns_limit_h_min -9
_diffrn_reflns_limit_k_max 10
_diffrn_reflns_limit_k_min -8
_diffrn_reflns_limit_l_max 9
_diffrn_reflns_limit_l_min -8
_diffrn_reflns_number 2838
_diffrn_reflns_point_group_measured_fraction_full 0.975
_diffrn_reflns_point_group_measured_fraction_max 0.975
_diffrn_reflns_theta_full 25.242
_diffrn_reflns_theta_max 25.997
_diffrn_reflns_theta_min 2.875
_exptl_absorpt_coefficient_mu 8.908
_exptl_absorpt_correction_type none
_exptl_crystal_colour colorless
_exptl_crystal_density_diffrn 1.819
_exptl_crystal_description block
_exptl_crystal_F_000 240
_exptl_crystal_recrystallization_method 'Re-crystallisation from solvent: methanol'
_exptl_crystal_size_max 0.3
_exptl_crystal_size_mid 0.3
_exptl_crystal_size_min 0.3
_refine_diff_density_max 0.312
_refine_diff_density_min -0.480
_refine_diff_density_rms 0.088
_refine_ls_extinction_method none
_refine_ls_goodness_of_fit_ref 1.087
_refine_ls_hydrogen_treatment constr
_refine_ls_matrix_type full
_refine_ls_number_parameters 70
_refine_ls_number_reflns 921
_refine_ls_number_restraints 18
_refine_ls_restrained_S_all 1.121
_refine_ls_R_factor_all 0.0374
_refine_ls_R_factor_gt 0.0296
_refine_ls_shift/su_max 0.000
_refine_ls_shift/su_mean 0.000
_refine_ls_structure_factor_coef Fsqd
_refine_ls_weighting_details 'w=1/[\s^2^(Fo^2^)+(0.0438P)^2^+0.0292P] where P=(Fo^2^+2Fc^2^)/3'
_refine_ls_weighting_scheme calc
_refine_ls_wR_factor_gt 0.0719
_refine_ls_wR_factor_ref 0.0748
_reflns_Friedel_coverage 0.000
_reflns_number_gt 771
_reflns_number_total 921
_reflns_threshold_expression 'I > 2\s(I)'
_cod_data_source_file c8tc00419f2.cif
_cod_data_source_block HT
_cod_original_cell_volume 450.95(6)
_cod_database_code 7237286
_shelx_shelxl_version_number 2014/7
_shelx_space_group_comment
;
The symmetry employed for this shelxl refinement is uniquely defined
by the following loop, which should always be used as a source of
symmetry information in preference to the above space-group names.
They are only intended as comments.
;
_shelx_estimated_absorpt_t_max 0.175
_shelx_estimated_absorpt_t_min 0.175
_olex2_refinement_description
;
1. Fixed Uiso
 At 1.2 times of:
  All C(H,H) groups
 At 1.5 times of:
  All C(H,H,H) groups
2. Restrained distances
 N1-C2 = N1-C3 = N1-C1 = N1-C4 = C4-C5
 1.5 with sigma of 0.01
 C2-C3 = C3-C1 = C1-C2 = C4-C2 = C4-C3 = C4-C1 = N1-C5
 2.48 with sigma of 0.02
3. Uiso/Uaniso restraints and constraints
Uanis(C3) \\sim Ueq: with sigma of 0.02 and sigma for terminal atoms of 0.02
4. Others
 Fixed Sof: C2(0.5) H2A(0.5) H2B(0.5) H2C(0.5) C3(0.5) H3A(0.5) H3B(0.5)
 H3C(0.5) C1(0.5) H1A(0.5) H1B(0.5) H1C(0.5) C4(0.5) H4A(0.5) H4B(0.5) C5(0.5)
 H5A(0.5) H5B(0.5) Br1(0.5)
5.a Secondary CH2 refined with riding coordinates:
 C4(H4A,H4B), C5(H5A,H5B)
5.b Idealised Me refined as rotating group:
 C2(H2A,H2B,H2C), C3(H3A,H3B,H3C), C1(H1A,H1B,H1C)
;
_olex2_submission_special_instructions 'No special instructions were received'

loop_
_space_group_symop_operation_xyz
'x, y, z'
'-x, y+1/2, -z'
'-x, -y, -z'
'x, -y-1/2, z'

loop_
_atom_site_label
_atom_site_type_symbol
_atom_site_fract_x
_atom_site_fract_y
_atom_site_fract_z
_atom_site_U_iso_or_equiv
_atom_site_adp_type
_atom_site_occupancy
_atom_site_site_symmetry_order
_atom_site_calc_flag
_atom_site_refinement_flags_posn
_atom_site_refinement_flags_adp
_atom_site_refinement_flags_occupancy
_atom_site_disorder_assembly
_atom_site_disorder_group
C2 C 0.263(2) 0.8855(16) 0.437(2) 0.058(3) Uani 0.5 1 d D . . A -1
H2A H 0.3516 0.8728 0.3691 0.087 Uiso 0.5 1 calc GR . . A -1
H2B H 0.2903 0.9803 0.5075 0.087 Uiso 0.5 1 calc GR . . A -1
H2C H 0.1342 0.8893 0.3484 0.087 Uiso 0.5 1 calc GR . . A -1
C3 C 0.4882(7) 0.725(3) 0.6952(8) 0.090(5) Uani 0.5 1 d D U . A -1
H3A H 0.5717 0.7369 0.6217 0.135 Uiso 0.5 1 calc GR . . A -1
H3B H 0.5021 0.6222 0.7475 0.135 Uiso 0.5 1 calc GR . . A -1
H3C H 0.5215 0.7998 0.7955 0.135 Uiso 0.5 1 calc GR . . A -1
C1 C 0.217(2) 0.6054(18) 0.453(3) 0.066(3) Uani 0.5 1 d D . . A -1
H1A H 0.0833 0.6144 0.3794 0.100 Uiso 0.5 1 calc GR . . A -1
H1B H 0.2355 0.5170 0.5346 0.100 Uiso 0.5 1 calc GR . . A -1
H1C H 0.2907 0.5928 0.3701 0.100 Uiso 0.5 1 calc GR . . A -1
C4 C 0.1498(7) 0.7922(5) 0.6825(7) 0.0532(18) Uani 0.5 1 d D . . A -1
H4A H 0.1774 0.8969 0.7314 0.064 Uiso 0.5 1 calc R . . A -1
H4B H 0.0168 0.7881 0.6013 0.064 Uiso 0.5 1 calc R . . A -1
C5 C 0.1824(8) 0.6796(8) 0.8427(9) 0.0625(15) Uani 0.5 1 d D . . A -1
H5A H 0.3063 0.6982 0.9380 0.075 Uiso 0.5 1 calc R . . A -1
H5B H 0.1798 0.5739 0.7974 0.075 Uiso 0.5 1 calc R . . A -1
N1 N 0.2811(5) 0.7500 0.5696(5) 0.0629(10) Uani 1 2 d DS T P . .
Br1 Br -0.02189(9) 0.71113(12) 0.94819(9) 0.0787(4) Uani 0.5 1 d . . . A -1
Br2 Br 0.33043(6) 0.2500 0.75416(6) 0.05831(19) Uani 1 2 d S T P . .

loop_
_atom_site_aniso_label
_atom_site_aniso_U_11
_atom_site_aniso_U_22
_atom_site_aniso_U_33
_atom_site_aniso_U_23
_atom_site_aniso_U_13
_atom_site_aniso_U_12
C2 0.050(6) 0.050(4) 0.083(7) -0.014(4) 0.033(5) 0.005(3)
C3 0.035(3) 0.164(14) 0.064(4) -0.031(8) 0.008(2) -0.001(5)
C1 0.063(8) 0.066(6) 0.084(6) 0.003(5) 0.042(6) -0.006(4)
C4 0.043(3) 0.063(5) 0.051(3) -0.005(2) 0.013(2) 0.004(2)
C5 0.048(3) 0.090(4) 0.052(3) 0.000(3) 0.020(3) 0.004(3)
N1 0.0426(18) 0.096(3) 0.046(2) 0.000 0.0089(15) 0.000
Br1 0.0561(4) 0.1256(13) 0.0572(4) -0.0079(4) 0.0226(3) -0.0042(3)
Br2 0.0559(3) 0.0659(3) 0.0518(3) 0.000 0.0162(2) 0.000

loop_
_atom_type_symbol
_atom_type_description
_atom_type_scat_dispersion_real
_atom_type_scat_dispersion_imag
_atom_type_scat_source
C C 0.0033 0.0016 'International Tables Vol C Tables 4.2.6.8 and 6.1.1.4'
H H 0.0000 0.0000 'International Tables Vol C Tables 4.2.6.8 and 6.1.1.4'
Br Br -0.2901 2.4595 'International Tables Vol C Tables 4.2.6.8 and 6.1.1.4'
N N 0.0061 0.0033 'International Tables Vol C Tables 4.2.6.8 and 6.1.1.4'

loop_
_geom_angle_atom_site_label_1
_geom_angle_atom_site_label_2
_geom_angle_atom_site_label_3
_geom_angle
H2A C2 H2B 109.5
H2A C2 H2C 109.5
H2B C2 H2C 109.5
N1 C2 H2A 109.5
N1 C2 H2B 109.5
N1 C2 H2C 109.5
H3A C3 H3B 109.5
H3A C3 H3C 109.5
H3B C3 H3C 109.5
N1 C3 H3A 109.5
N1 C3 H3B 109.5
N1 C3 H3C 109.5
H1A C1 H1B 109.5
H1A C1 H1C 109.5
H1B C1 H1C 109.5
N1 C1 H1A 109.5
N1 C1 H1B 109.5
N1 C1 H1C 109.5
H4A C4 H4B 108.3
C5 C4 H4A 109.8
C5 C4 H4B 109.8
C5 C4 N1 109.2(4)
N1 C4 H4A 109.8
N1 C4 H4B 109.8
C4 C5 H5A 110.3
C4 C5 H5B 110.3
C4 C5 Br1 107.3(4)
H5A C5 H5B 108.5
Br1 C5 H5A 110.3
Br1 C5 H5B 110.3
C2 N1 C3 111.8(8)
C2 N1 C4 104.4(5)
C3 N1 C4 112.4(4)
C1 N1 C2 108.1(4)
C1 N1 C3 107.5(9)
C1 N1 C4 112.6(5)

loop_
_geom_bond_atom_site_label_1
_geom_bond_atom_site_label_2
_geom_bond_distance
C2 H2A 0.9600
C2 H2B 0.9600
C2 H2C 0.9600
C2 N1 1.513(7)
C3 H3A 0.9600
C3 H3B 0.9600
C3 H3C 0.9600
C3 N1 1.523(6)
C1 H1A 0.9600
C1 H1B 0.9600
C1 H1C 0.9600
C1 N1 1.507(8)
C4 H4A 0.9700
C4 H4B 0.9700
C4 C5 1.502(6)
C4 N1 1.529(5)
C5 H5A 0.9700
C5 H5B 0.9700
C5 Br1 1.942(6)

loop_
_geom_torsion_atom_site_label_1
_geom_torsion_atom_site_label_2
_geom_torsion_atom_site_label_3
_geom_torsion_atom_site_label_4
_geom_torsion
C5 C4 N1 C2 -170.2(9)
C5 C4 N1 C3 -48.8(11)
C5 C4 N1 C1 72.8(10)
N1 C4 C5 Br1 -168.4(3)
